data_7241473
loop_
_publ_author_name
'Lago, Ana Bel\'en'
'Pino-Cuevas, Arantxa'
'Carballo, Rosa'
'V\'azquez-L\'opez, Ezequiel M.'

_publ_section_title
;
 Effect of N-salicylidene hydrazide protonation on the solid state
 structural diversity of its Cu(ii), Ni(ii) and Zn(ii) complexes
;
_journal_issue 1
_journal_name_full CrystEngComm
_journal_page_first 153
_journal_page_last 162
_journal_paper_doi 10.1039/D0CE01204A
_journal_volume 23
_journal_year 2021
_chemical_formula_sum 'C26 H32 Cu2 F6 N4 O6 Si'
_chemical_formula_weight 765.72
_space_group_crystal_system monoclinic
_space_group_IT_number 12
_space_group_name_Hall '-C 2y'
_space_group_name_H-M_alt 'C 1 2/m 1'
_atom_sites_solution_hydrogens geom
_audit_creation_method SHELXL-2013
_audit_update_record
;
2018-07-27 deposited with the CCDC.	2020-11-16 downloaded from the CCDC.
;
_cell_angle_alpha 90
_cell_angle_beta 102.2698(6)
_cell_angle_gamma 90
_cell_formula_units_Z 2
_cell_length_a 15.2574(3)
_cell_length_b 7.15810(10)
_cell_length_c 13.6618(3)
_cell_measurement_reflns_used 5544
_cell_measurement_temperature 296(2)
_cell_measurement_theta_max 66.64
_cell_measurement_theta_min 3.31
_cell_volume 1457.98(5)
_computing_cell_refinement 'Bruker SAINT'
_computing_data_collection 'Bruker APEX2'
_computing_data_reduction 'Bruker SAINT'
_computing_structure_refinement 'SHELXL-2013 (Sheldrick, 2013)'
_diffrn_ambient_temperature 296(2)
_diffrn_measured_fraction_theta_full 0.967
_diffrn_measured_fraction_theta_max 0.989
_diffrn_measurement_device_type 'Bruker CCD Smart 6000'
_diffrn_measurement_method '\f and \w scans'
_diffrn_radiation_type CuK\a
_diffrn_radiation_wavelength 1.54178
_diffrn_reflns_av_R_equivalents 0.0348
_diffrn_reflns_av_unetI/netI 0.0277
_diffrn_reflns_Laue_measured_fraction_full 0.967
_diffrn_reflns_Laue_measured_fraction_max 0.989
_diffrn_reflns_limit_h_max 17
_diffrn_reflns_limit_h_min -17
_diffrn_reflns_limit_k_max 8
_diffrn_reflns_limit_k_min -8
_diffrn_reflns_limit_l_max 16
_diffrn_reflns_limit_l_min -15
_diffrn_reflns_number 8288
_diffrn_reflns_point_group_measured_fraction_full 0.967
_diffrn_reflns_point_group_measured_fraction_max 0.989
_diffrn_reflns_theta_full 67.679
_diffrn_reflns_theta_max 66.636
_diffrn_reflns_theta_min 3.310
_exptl_absorpt_coefficient_mu 2.987
_exptl_absorpt_correction_T_max 0.7528
_exptl_absorpt_correction_T_min 0.5624
_exptl_absorpt_correction_type multi-scan
_exptl_absorpt_process_details 'SADABS V2012/1 (Bruker AXS Inc.)'
_exptl_crystal_colour green
_exptl_crystal_density_diffrn 1.744
_exptl_crystal_density_method 'not measured'
_exptl_crystal_description prism
_exptl_crystal_F_000 780
_exptl_crystal_size_max 0.086
_exptl_crystal_size_mid 0.049
_exptl_crystal_size_min 0.043
_refine_diff_density_max 0.449
_refine_diff_density_min -0.367
_refine_diff_density_rms 0.069
_refine_ls_extinction_method none
_refine_ls_goodness_of_fit_ref 1.079
_refine_ls_hydrogen_treatment constr
_refine_ls_matrix_type full
_refine_ls_number_parameters 135
_refine_ls_number_reflns 1389
_refine_ls_number_restraints 0
_refine_ls_restrained_S_all 1.079
_refine_ls_R_factor_all 0.0357
_refine_ls_R_factor_gt 0.0332
_refine_ls_shift/su_max 0.001
_refine_ls_shift/su_mean 0.000
_refine_ls_structure_factor_coef Fsqd
_refine_ls_weighting_details 'w=1/[\s^2^(Fo^2^)+(0.0533P)^2^+2.4371P] where P=(Fo^2^+2Fc^2^)/3'
_refine_ls_weighting_scheme calc
_refine_ls_wR_factor_gt 0.0931
_refine_ls_wR_factor_ref 0.0961
_reflns_Friedel_coverage 0.000
_reflns_number_gt 1288
_reflns_number_total 1389
_reflns_threshold_expression 'I > 2\s(I)'
_cod_data_source_file d0ce01204a2.cif
_cod_data_source_block Cu2b
_cod_depositor_comments 'Adding full bibliography for 7241471--7241476.cif.'
_cod_original_sg_symbol_H-M 'C 2/m'
_cod_database_code 7241473
_shelx_space_group_comment
; 
The symmetry employed for this shelxl refinement is uniquely defined 
by the following loop, which should always be used as a source of 
symmetry information in preference to the above space-group names. 
They are only intended as comments. 
;
_shelx_estimated_absorpt_t_min 0.783
_shelx_estimated_absorpt_t_max 0.882
_shelxl_version_number 2013-4

loop_
_space_group_symop_operation_xyz
'x, y, z'
'-x, y, -z'
'x+1/2, y+1/2, z'
'-x+1/2, y+1/2, -z'
'-x, -y, -z'
'x, -y, z'
'-x+1/2, -y+1/2, -z'
'x+1/2, -y+1/2, z'

loop_
_atom_site_label
_atom_site_type_symbol
_atom_site_fract_x
_atom_site_fract_y
_atom_site_fract_z
_atom_site_U_iso_or_equiv
_atom_site_adp_type
_atom_site_occupancy
_atom_site_site_symmetry_order
_atom_site_calc_flag
_atom_site_refinement_flags_posn
_atom_site_refinement_flags_adp
_atom_site_refinement_flags_occupancy
_atom_site_disorder_assembly
_atom_site_disorder_group
O3 O 0.1211(3) 0.0000 0.2716(3) 0.169(4) Uani 1 2 d S T P . .
H3 H 0.0934 0.0745 0.2309 0.253 Uiso 0.5 1 calc R U P . .
C11 C 0.1599(3) 0.0000 0.4472(3) 0.0627(13) Uani 1 2 d S T P . .
H11A H 0.1972 0.1094 0.4461 0.075 Uiso 0.5 1 calc R U P . .
H11B H 0.1972 -0.1094 0.4461 0.075 Uiso 0.5 1 calc R U P . .
C12 C 0.0867(3) 0.0000 0.3544(3) 0.0688(15) Uani 1 2 d S T P . .
H12 H 0.0257 0.0000 0.3542 0.083 Uiso 1 2 calc R U P . .
C13 C 0.3878(3) 0.0000 1.3526(3) 0.0454(9) Uani 1 2 d S T P . .
H13 H 0.3694 0.0000 1.4132 0.054 Uiso 1 2 calc R U P . .
Cu1 Cu 0.40550(3) 0.0000 0.94871(3) 0.0312(2) Uani 1 2 d S T P . .
O1 O 0.47522(14) 0.0000 1.08407(16) 0.0299(5) Uani 1 2 d S T P . .
O2 O 0.32174(15) 0.0000 0.81841(17) 0.0419(6) Uani 1 2 d S T P . .
N1 N 0.29311(17) 0.0000 0.9941(2) 0.0303(6) Uani 1 2 d S T P . .
C7 C 0.2409(2) 0.0000 0.8242(2) 0.0314(7) Uani 1 2 d S T P . .
C6 C 0.2808(2) 0.0000 1.0838(2) 0.0335(7) Uani 1 2 d S T P . .
H1 H 0.2223 0.0000 1.0933 0.040 Uiso 1 2 calc R U P . .
N2 N 0.22030(18) 0.0000 0.9134(2) 0.0354(7) Uani 1 2 d S T P . .
H6 H 0.1658 0.0000 0.9210 0.042 Uiso 1 2 calc R U P . .
C1 C 0.4455(2) 0.0000 1.1692(2) 0.0299(7) Uani 1 2 d S T P . .
C9 C 0.2013(2) 0.0000 0.6366(3) 0.0431(9) Uani 1 2 d S T P . .
H9A H 0.2386 -0.1095 0.6356 0.052 Uiso 0.5 1 calc R U P . .
H9B H 0.2386 0.1095 0.6356 0.052 Uiso 0.5 1 calc R U P . .
C5 C 0.5063(2) 0.0000 1.2609(3) 0.0466(10) Uani 1 2 d S T P . .
H5 H 0.5674 0.0000 1.2619 0.056 Uiso 1 2 calc R U P . .
C8 C 0.1668(2) 0.0000 0.7327(3) 0.0366(8) Uani 1 2 d S T P . .
H8A H 0.1296 0.1095 0.7339 0.044 Uiso 0.5 1 calc R U P . .
H8B H 0.1296 -0.1095 0.7339 0.044 Uiso 0.5 1 calc R U P . .
C3 C 0.3265(2) 0.0000 1.2637(3) 0.0397(8) Uani 1 2 d S T P . .
H3A H 0.2657 0.0000 1.2645 0.048 Uiso 1 2 calc R U P . .
C4 C 0.4783(3) 0.0000 1.3503(3) 0.0504(10) Uani 1 2 d S T P . .
H4 H 0.5207 0.0000 1.4102 0.061 Uiso 1 2 calc R U P . .
C2 C 0.3528(2) 0.0000 1.1705(2) 0.0322(7) Uani 1 2 d S T P . .
C10 C 0.1268(2) 0.0000 0.5434(3) 0.0439(9) Uani 1 2 d S T P . .
H10A H 0.0895 -0.1094 0.5447 0.053 Uiso 0.5 1 calc R U P . .
H10B H 0.0895 0.1094 0.5447 0.053 Uiso 0.5 1 calc R U P . .
Si1 Si 0.5000 0.5000 1.0000 0.0284(3) Uani 1 4 d S T P . .
F1 F 0.42220(9) 0.3362(2) 0.95606(11) 0.0437(4) Uani 1 1 d . . . . .
F2 F 0.53407(14) 0.5000 0.89096(15) 0.0537(6) Uani 1 2 d S T P . .

loop_
_atom_site_aniso_label
_atom_site_aniso_U_11
_atom_site_aniso_U_22
_atom_site_aniso_U_33
_atom_site_aniso_U_23
_atom_site_aniso_U_13
_atom_site_aniso_U_12
O3 0.043(2) 0.432(12) 0.0297(19) 0.000 0.0049(15) 0.000
C11 0.037(2) 0.121(4) 0.028(2) 0.000 0.0027(17) 0.000
C12 0.037(2) 0.139(5) 0.027(2) 0.000 0.0005(17) 0.000
C13 0.044(2) 0.070(3) 0.0247(18) 0.000 0.0132(15) 0.000
Cu1 0.0191(3) 0.0528(4) 0.0214(3) 0.000 0.00375(18) 0.000
O1 0.0203(10) 0.0492(13) 0.0210(11) 0.000 0.0059(8) 0.000
O2 0.0232(12) 0.0766(18) 0.0259(12) 0.000 0.0051(9) 0.000
N1 0.0201(12) 0.0437(15) 0.0257(14) 0.000 0.0020(10) 0.000
C7 0.0251(16) 0.0404(18) 0.0276(17) 0.000 0.0031(13) 0.000
C6 0.0233(16) 0.048(2) 0.0306(18) 0.000 0.0098(13) 0.000
N2 0.0190(13) 0.0586(18) 0.0272(15) 0.000 0.0019(11) 0.000
C1 0.0280(16) 0.0394(17) 0.0234(16) 0.000 0.0078(13) 0.000
C9 0.0304(18) 0.070(3) 0.0272(18) 0.000 0.0035(14) 0.000
C5 0.0266(18) 0.086(3) 0.0273(19) 0.000 0.0051(14) 0.000
C8 0.0262(16) 0.053(2) 0.0285(18) 0.000 0.0011(13) 0.000
C3 0.0314(18) 0.061(2) 0.0295(18) 0.000 0.0134(15) 0.000
C4 0.037(2) 0.090(3) 0.0228(18) 0.000 0.0031(15) 0.000
C2 0.0290(17) 0.0424(18) 0.0255(17) 0.000 0.0067(13) 0.000
C10 0.0334(19) 0.067(3) 0.0293(19) 0.000 0.0021(15) 0.000
Si1 0.0196(6) 0.0393(7) 0.0267(6) 0.000 0.0057(5) 0.000
F1 0.0271(7) 0.0404(9) 0.0583(10) -0.0008(6) -0.0026(6) -0.0028(6)
F2 0.0334(11) 0.0994(19) 0.0306(12) 0.000 0.0122(9) 0.000

loop_
_atom_type_symbol
_atom_type_description
_atom_type_scat_dispersion_real
_atom_type_scat_dispersion_imag
_atom_type_scat_source
C C 0.0181 0.0091 'International Tables Vol C Tables 4.2.6.8 and 6.1.1.4'
H H 0.0000 0.0000 'International Tables Vol C Tables 4.2.6.8 and 6.1.1.4'
Si Si 0.2541 0.3302 'International Tables Vol C Tables 4.2.6.8 and 6.1.1.4'
N N 0.0311 0.0180 'International Tables Vol C Tables 4.2.6.8 and 6.1.1.4'
O O 0.0492 0.0322 'International Tables Vol C Tables 4.2.6.8 and 6.1.1.4'
F F 0.0727 0.0534 'International Tables Vol C Tables 4.2.6.8 and 6.1.1.4'
Cu Cu -1.9646 0.5888 'International Tables Vol C Tables 4.2.6.8 and 6.1.1.4'

loop_
_geom_angle_atom_site_label_1
_geom_angle_atom_site_label_2
_geom_angle_atom_site_label_3
_geom_angle
_geom_angle_site_symmetry_1
_geom_angle_site_symmetry_3
_geom_angle_publ_flag
C12 C11 C10 114.2(4) . . ?
O3 C12 C11 110.9(4) . . ?
C3 C13 C4 118.5(3) . . ?
O1 Cu1 N1 92.21(10) . . ?
O1 Cu1 O2 173.02(9) . . ?
N1 Cu1 O2 80.81(10) . . ?
O1 Cu1 O1 82.50(9) . 5_657 ?
N1 Cu1 O1 174.71(10) . 5_657 ?
O2 Cu1 O1 104.47(9) . 5_657 ?
O1 Cu1 Cu1 41.73(6) . 5_657 ?
N1 Cu1 Cu1 133.94(8) . 5_657 ?
O2 Cu1 Cu1 145.25(7) . 5_657 ?
O1 Cu1 Cu1 40.77(6) 5_657 5_657 ?
C1 O1 Cu1 128.0(2) . . ?
C1 O1 Cu1 134.5(2) . 5_657 ?
Cu1 O1 Cu1 97.50(9) . 5_657 ?
C7 O2 Cu1 113.8(2) . . ?
C6 N1 N2 120.3(3) . . ?
C6 N1 Cu1 128.7(2) . . ?
N2 N1 Cu1 111.0(2) . . ?
O2 C7 N2 119.2(3) . . ?
O2 C7 C8 121.8(3) . . ?
N2 C7 C8 119.0(3) . . ?
N1 C6 C2 123.3(3) . . ?
C7 N2 N1 115.2(3) . . ?
O1 C1 C5 120.0(3) . . ?
O1 C1 C2 122.4(3) . . ?
C5 C1 C2 117.6(3) . . ?
C8 C9 C10 113.0(3) . . ?
C4 C5 C1 121.7(3) . . ?
C7 C8 C9 112.5(3) . . ?
C13 C3 C2 121.8(3) . . ?
C5 C4 C13 121.2(3) . . ?
C3 C2 C1 119.1(3) . . ?
C3 C2 C6 115.4(3) . . ?
C1 C2 C6 125.4(3) . . ?
C11 C10 C9 113.7(3) . . ?
F2 Si1 F2 180.00(13) . 5_667 ?
F2 Si1 F1 90.66(7) . . ?
F2 Si1 F1 89.34(7) 5_667 . ?
F2 Si1 F1 89.34(7) . 5_667 ?
F2 Si1 F1 90.66(7) 5_667 5_667 ?
F1 Si1 F1 180.0 . 5_667 ?
F2 Si1 F1 89.34(7) . 2_657 ?
F2 Si1 F1 90.66(7) 5_667 2_657 ?
F1 Si1 F1 91.86(9) . 2_657 ?
F1 Si1 F1 88.13(9) 5_667 2_657 ?
F2 Si1 F1 90.66(7) . 6_565 ?
F2 Si1 F1 89.34(7) 5_667 6_565 ?
F1 Si1 F1 88.14(9) . 6_565 ?
F1 Si1 F1 91.87(9) 5_667 6_565 ?
F1 Si1 F1 180.0 2_657 6_565 ?

loop_
_geom_bond_atom_site_label_1
_geom_bond_atom_site_label_2
_geom_bond_distance
_geom_bond_site_symmetry_2
_geom_bond_publ_flag
O3 C12 1.345(6) . ?
C11 C12 1.501(5) . ?
C11 C10 1.505(5) . ?
C13 C3 1.367(5) . ?
C13 C4 1.386(6) . ?
Cu1 O1 1.927(2) . ?
Cu1 N1 1.943(3) . ?
Cu1 O2 1.958(2) . ?
Cu1 O1 1.964(2) 5_657 ?
Cu1 Cu1 2.9261(8) 5_657 ?
O1 C1 1.335(4) . ?
O1 Cu1 1.964(2) 5_657 ?
O2 C7 1.253(4) . ?
N1 C6 1.278(4) . ?
N1 N2 1.389(4) . ?
C7 N2 1.321(4) . ?
C7 C8 1.497(4) . ?
C6 C2 1.435(5) . ?
C1 C5 1.391(5) . ?
C1 C2 1.419(5) . ?
C9 C8 1.515(5) . ?
C9 C10 1.517(5) . ?
C5 C4 1.377(5) . ?
C3 C2 1.414(5) . ?
Si1 F2 1.679(2) . ?
Si1 F2 1.679(2) 5_667 ?
Si1 F1 1.6854(14) . ?
Si1 F1 1.6855(14) 5_667 ?
Si1 F1 1.6855(13) 2_657 ?
Si1 F1 1.6855(13) 6_565 ?

loop_
_geom_hbond_atom_site_label_D
_geom_hbond_atom_site_label_H
_geom_hbond_atom_site_label_A
_geom_hbond_distance_DH
_geom_hbond_distance_HA
_geom_hbond_distance_DA
_geom_hbond_angle_DHA
_geom_hbond_site_symmetry_A
C6 H1 F1 0.93 2.46 3.248(3) 142.5 4_547
C6 H1 F1 0.93 2.46 3.248(3) 142.5 7_557
C5 H5 O2 0.93 2.20 3.044(4) 150.1 5_657
N2 H6 F2 0.86 1.96 2.792(3) 161.5 3_445
N2 H6 F1 0.86 2.64 3.306(3) 135.5 4_547
N2 H6 F1 0.86 2.64 3.306(3) 135.5 7_557
O3 H3 F2 0.82 2.34 2.882(4) 124.5 7_556
O3 H3 F1 0.82 2.59 3.258(4) 139.0 7_556
C6 H1 F1 0.93 2.46 3.248(3) 142.5 4_547
C6 H1 F1 0.93 2.46 3.248(3) 142.5 7_557
C5 H5 O2 0.93 2.20 3.044(4) 150.1 5_657
N2 H6 F2 0.86 1.96 2.792(3) 161.5 3_445
N2 H6 F1 0.86 2.64 3.306(3) 135.5 4_547
N2 H6 F1 0.86 2.64 3.306(3) 135.5 7_557
O3 H3 F2 0.82 2.34 2.882(4) 124.5 7_556
O3 H3 F1 0.82 2.59 3.258(4) 139.0 7_556
C6 H1 F1 0.93 2.46 3.248(3) 142.5 4_547
C6 H1 F1 0.93 2.46 3.248(3) 142.5 7_557
C5 H5 O2 0.93 2.20 3.044(4) 150.1 5_657
N2 H6 F2 0.86 1.96 2.792(3) 161.5 3_445
N2 H6 F1 0.86 2.64 3.306(3) 135.5 4_547
N2 H6 F1 0.86 2.64 3.306(3) 135.5 7_557
O3 H3 F2 0.82 2.34 2.882(4) 124.5 7_556
O3 H3 F1 0.82 2.59 3.258(4) 139.0 7_556
